data_2235287
loop_
_publ_author_name
'Li, Dan'
'Duan, Chaowen'

_publ_section_title
;
 Poly[diaqua(\m~5~-pyridine-3,5-dicarboxylato)strontium]
;
_journal_coeditor_code WM2630
_journal_issue 6
_journal_name_full 'Acta Crystallographica Section E'
_journal_page_first m835
_journal_paper_doi 10.1107/S1600536812023379
_journal_volume 68
_journal_year 2012
_chemical_formula_iupac '[Sr (C7 H3 N O4) (H2 O)2]'
_chemical_formula_moiety 'C7 H7 N O6 Sr'
_chemical_formula_sum 'C7 H7 N O6 Sr'
_chemical_formula_weight 288.76
_chemical_name_systematic
;
Poly[diaqua(\m~5~-pyridine-3,5-dicarboxylato)strontium]
;
_space_group_IT_number 2
_symmetry_cell_setting triclinic
_symmetry_space_group_name_Hall '-P 1'
_symmetry_space_group_name_H-M 'P -1'
_atom_sites_solution_hydrogens geom
_atom_sites_solution_primary direct
_atom_sites_solution_secondary difmap
_audit_creation_method SHELXL-97
_cell_angle_alpha 88.620(2)
_cell_angle_beta 71.270(2)
_cell_angle_gamma 72.030(2)
_cell_formula_units_Z 2
_cell_length_a 7.9098(4)
_cell_length_b 8.0028(4)
_cell_length_c 8.0864(5)
_cell_measurement_reflns_used 3510
_cell_measurement_temperature 293(2)
_cell_measurement_theta_max 25.267
_cell_measurement_theta_min 2.664
_cell_volume 459.52(4)
_computing_cell_refinement 'SAINT (Bruker, 2005)'
_computing_data_collection 'APEX2 (Bruker, 2005)'
_computing_data_reduction 'SAINT (Bruker, 2005)'
_computing_molecular_graphics 'XP in SHELXTL (Sheldrick, 2008) and DIAMOND (Brandenburg, 2012)'
_computing_publication_material 'SHELXTL (Sheldrick, 2008)'
_computing_structure_refinement 'SHELXL97 (Sheldrick, 2008)'
_computing_structure_solution 'SHELXS97 (Sheldrick, 2008)'
_diffrn_ambient_temperature 293(2)
_diffrn_measured_fraction_theta_full 0.996
_diffrn_measured_fraction_theta_max 0.996
_diffrn_measurement_device_type 'Bruker APEXII CCD'
_diffrn_measurement_method '\f and \w scans'
_diffrn_radiation_monochromator graphite
_diffrn_radiation_source 'fine-focus sealed tube'
_diffrn_radiation_type MoK\a
_diffrn_radiation_wavelength 0.71073
_diffrn_reflns_av_R_equivalents 0.0221
_diffrn_reflns_av_sigmaI/netI 0.0182
_diffrn_reflns_limit_h_max 10
_diffrn_reflns_limit_h_min -10
_diffrn_reflns_limit_k_max 10
_diffrn_reflns_limit_k_min -10
_diffrn_reflns_limit_l_max 10
_diffrn_reflns_limit_l_min -9
_diffrn_reflns_number 8322
_diffrn_reflns_theta_full 28.38
_diffrn_reflns_theta_max 28.38
_diffrn_reflns_theta_min 2.67
_exptl_absorpt_coefficient_mu 5.875
_exptl_absorpt_correction_T_max 0.4533
_exptl_absorpt_correction_T_min 0.2717
_exptl_absorpt_correction_type multi-scan
_exptl_absorpt_process_details '(SADABS; Bruker, 2005)'
_exptl_crystal_colour colourless
_exptl_crystal_density_diffrn 2.087
_exptl_crystal_density_method 'not measured'
_exptl_crystal_description block
_exptl_crystal_F_000 284
_exptl_crystal_size_max 0.30
_exptl_crystal_size_mid 0.17
_exptl_crystal_size_min 0.16
_refine_diff_density_max 0.379
_refine_diff_density_min -0.506
_refine_ls_extinction_method none
_refine_ls_goodness_of_fit_ref 1.078
_refine_ls_hydrogen_treatment constr
_refine_ls_matrix_type full
_refine_ls_number_parameters 136
_refine_ls_number_reflns 2305
_refine_ls_number_restraints 0
_refine_ls_restrained_S_all 1.078
_refine_ls_R_factor_all 0.0183
_refine_ls_R_factor_gt 0.0172
_refine_ls_shift/su_max 0.001
_refine_ls_shift/su_mean 0.000
_refine_ls_structure_factor_coef Fsqd
_refine_ls_weighting_details 'calc w=1/[\s^2^(Fo^2^)+(0.0269P)^2^+0.1887P] where P=(Fo^2^+2Fc^2^)/3'
_refine_ls_weighting_scheme calc
_refine_ls_wR_factor_gt 0.0460
_refine_ls_wR_factor_ref 0.0464
_reflns_number_gt 2226
_reflns_number_total 2305
_reflns_threshold_expression I>2sigma(I)
_cod_data_source_file wm2630.cif
_cod_data_source_block I
_cod_database_code 2235287
_cod_database_fobs_code 2235287

loop_
_symmetry_equiv_pos_as_xyz
'x, y, z'
'-x, -y, -z'

loop_
_atom_site_type_symbol
_atom_site_label
_atom_site_fract_x
_atom_site_fract_y
_atom_site_fract_z
_atom_site_U_iso_or_equiv
_atom_site_adp_type
_atom_site_calc_flag
_atom_site_refinement_flags
_atom_site_occupancy
_atom_site_symmetry_multiplicity
Sr Sr1 0.685514(18) 0.654700(16) 0.373999(17) 0.01302(5) Uani d . 1 1
O O1 0.53412(17) 0.40183(16) 0.33347(15) 0.0220(2) Uani d . 1 1
O O3 0.63315(17) 0.12206(15) -0.40559(15) 0.0206(2) Uani d . 1 1
O O2 0.7094(2) 0.47815(16) 0.09101(16) 0.0260(3) Uani d . 1 1
O O4 0.76724(18) -0.16816(16) -0.41598(16) 0.0215(2) Uani d . 1 1
O O5 0.85222(17) 0.35498(17) 0.47402(19) 0.0288(3) Uani d . 1 1
O O6 1.03912(18) 0.5746(2) 0.23839(17) 0.0303(3) Uani d . 1 1
N N1 0.7457(2) -0.11960(18) 0.10565(18) 0.0204(3) Uani d . 1 1
C C7 0.7063(2) -0.0153(2) -0.34150(19) 0.0143(3) Uani d . 1 1
C C4 0.7184(2) 0.0071(2) -0.16144(19) 0.0146(3) Uani d . 1 1
C C3 0.6819(2) 0.1745(2) -0.0860(2) 0.0150(3) Uani d . 1 1
H H3 0.6607 0.2725 -0.1498 0.018 Uiso calc R 1 1
C C2 0.6775(2) 0.1931(2) 0.0855(2) 0.0148(3) Uani d . 1 1
C C5 0.7511(2) -0.1354(2) -0.0614(2) 0.0182(3) Uani d . 1 1
H H5 0.7781 -0.2475 -0.1125 0.022 Uiso calc R 1 1
C C6 0.6365(2) 0.3698(2) 0.1760(2) 0.0155(3) Uani d . 1 1
C C1 0.7093(2) 0.0429(2) 0.1755(2) 0.0189(3) Uani d . 1 1
H H1 0.7051 0.0559 0.2909 0.023 Uiso calc R 1 1
H H6A 1.1093 0.5659 0.1327 0.028 Uiso d R 1 1
H H5A 0.9661 0.2895 0.4265 0.028 Uiso d R 1 1
H H5B 0.7950 0.2793 0.4868 0.028 Uiso d R 1 1
H H6B 1.0903 0.5704 0.3176 0.028 Uiso d R 1 1

loop_
_atom_site_aniso_label
_atom_site_aniso_U_11
_atom_site_aniso_U_22
_atom_site_aniso_U_33
_atom_site_aniso_U_12
_atom_site_aniso_U_13
_atom_site_aniso_U_23
Sr1 0.01678(8) 0.01181(8) 0.01109(8) -0.00511(5) -0.00483(5) 0.00017(5)
O1 0.0290(6) 0.0226(6) 0.0127(5) -0.0120(5) -0.0006(5) -0.0034(4)
O3 0.0265(6) 0.0195(6) 0.0153(5) -0.0035(5) -0.0100(5) 0.0024(4)
O2 0.0417(8) 0.0208(6) 0.0155(6) -0.0187(5) -0.0006(5) -0.0019(5)
O4 0.0266(6) 0.0181(6) 0.0196(6) -0.0042(5) -0.0097(5) -0.0059(5)
O5 0.0194(6) 0.0245(6) 0.0418(8) -0.0066(5) -0.0101(6) 0.0104(6)
O6 0.0222(6) 0.0457(8) 0.0198(6) -0.0126(6) -0.0007(5) 0.0007(6)
N1 0.0317(8) 0.0162(6) 0.0153(6) -0.0076(5) -0.0104(6) 0.0037(5)
C7 0.0158(7) 0.0163(7) 0.0110(7) -0.0058(5) -0.0040(5) -0.0006(5)
C4 0.0177(7) 0.0141(7) 0.0120(7) -0.0048(5) -0.0052(5) -0.0009(5)
C3 0.0202(7) 0.0128(7) 0.0131(7) -0.0065(5) -0.0056(5) 0.0013(5)
C2 0.0195(7) 0.0147(7) 0.0117(7) -0.0077(5) -0.0044(5) -0.0016(5)
C5 0.0268(8) 0.0127(7) 0.0161(7) -0.0060(6) -0.0084(6) -0.0004(6)
C6 0.0201(7) 0.0156(7) 0.0125(7) -0.0070(6) -0.0063(6) -0.0014(6)
C1 0.0273(8) 0.0196(8) 0.0121(7) -0.0093(6) -0.0079(6) 0.0016(6)

loop_
_atom_type_symbol
_atom_type_description
_atom_type_scat_dispersion_real
_atom_type_scat_dispersion_imag
_atom_type_scat_source
C C 0.0033 0.0016 'International Tables Vol C Tables 4.2.6.8 and 6.1.1.4'
H H 0.0000 0.0000 'International Tables Vol C Tables 4.2.6.8 and 6.1.1.4'
N N 0.0061 0.0033 'International Tables Vol C Tables 4.2.6.8 and 6.1.1.4'
O O 0.0106 0.0060 'International Tables Vol C Tables 4.2.6.8 and 6.1.1.4'
Sr Sr -1.5307 3.2498 'International Tables Vol C Tables 4.2.6.8 and 6.1.1.4'

loop_
_geom_angle_atom_site_label_1
_geom_angle_atom_site_label_2
_geom_angle_atom_site_label_3
_geom_angle_site_symmetry_1
_geom_angle_site_symmetry_3
_geom_angle
O6 Sr1 O3 . 2_665 146.80(4)
O6 Sr1 O1 . 2_666 133.77(4)
O3 Sr1 O1 2_665 2_666 75.71(4)
O6 Sr1 O4 . 1_566 77.95(4)
O3 Sr1 O4 2_665 1_566 95.67(4)
O1 Sr1 O4 2_666 1_566 81.28(4)
O6 Sr1 O5 . . 69.37(4)
O3 Sr1 O5 2_665 . 143.83(4)
O1 Sr1 O5 2_666 . 70.70(4)
O4 Sr1 O5 1_566 . 92.21(4)
O6 Sr1 O2 . . 84.52(4)
O3 Sr1 O2 2_665 . 95.32(4)
O1 Sr1 O2 2_666 . 116.27(4)
O4 Sr1 O2 1_566 . 161.21(4)
O5 Sr1 O2 . . 87.86(4)
O6 Sr1 O1 . . 115.98(4)
O3 Sr1 O1 2_665 . 86.90(4)
O1 Sr1 O1 2_666 . 67.91(4)
O4 Sr1 O1 1_566 . 147.46(4)
O5 Sr1 O1 . . 68.48(4)
O2 Sr1 O1 . . 48.48(4)
O6 Sr1 N1 . 1_565 74.58(5)
O3 Sr1 N1 2_665 1_565 73.32(4)
O1 Sr1 N1 2_666 1_565 147.89(4)
O4 Sr1 N1 1_566 1_565 93.47(4)
O5 Sr1 N1 . 1_565 141.38(4)
O2 Sr1 N1 . 1_565 75.20(4)
O1 Sr1 N1 . 1_565 118.12(4)
O6 Sr1 C6 . . 97.37(4)
O3 Sr1 C6 2_665 . 95.75(4)
O1 Sr1 C6 2_666 . 92.37(4)
O4 Sr1 C6 1_566 . 165.14(4)
O5 Sr1 C6 . . 72.98(4)
O2 Sr1 C6 . . 24.68(4)
O1 Sr1 C6 . . 24.62(4)
N1 Sr1 C6 1_565 . 98.90(4)
O6 Sr1 Sr1 . 2_666 132.57(3)
O3 Sr1 Sr1 2_665 2_666 79.75(3)
O1 Sr1 Sr1 2_666 2_666 35.06(3)
O4 Sr1 Sr1 1_566 2_666 115.72(3)
O5 Sr1 Sr1 . 2_666 65.11(3)
O2 Sr1 Sr1 . 2_666 81.27(3)
O1 Sr1 Sr1 . 2_666 32.85(2)
N1 Sr1 Sr1 1_565 2_666 142.01(3)
C6 Sr1 Sr1 . 2_666 57.36(3)
O6 Sr1 H6B . . 15.8
O3 Sr1 H6B 2_665 . 150.4
O1 Sr1 H6B 2_666 . 119.9
O4 Sr1 H6B 1_566 . 65.0
O5 Sr1 H6B . . 63.0
O2 Sr1 H6B . . 98.6
O1 Sr1 H6B . . 121.6
N1 Sr1 H6B 1_565 . 85.2
C6 Sr1 H6B . . 107.7
Sr1 Sr1 H6B 2_666 . 128.1
C6 O1 Sr1 . 2_666 156.53(11)
C6 O1 Sr1 . . 90.40(9)
Sr1 O1 Sr1 2_666 . 112.09(4)
C7 O3 Sr1 . 2_665 140.72(10)
C6 O2 Sr1 . . 94.03(9)
C7 O4 Sr1 . 1_544 137.91(10)
Sr1 O5 H5A . . 127.0
Sr1 O5 H5B . . 115.1
H5A O5 H5B . . 100.7
Sr1 O6 H6A . . 131.4
Sr1 O6 H6B . . 110.7
H6A O6 H6B . . 117.3
C1 N1 C5 . . 117.16(14)
C1 N1 Sr1 . 1_545 109.60(10)
C5 N1 Sr1 . 1_545 130.26(11)
O4 C7 O3 . . 124.65(14)
O4 C7 C4 . . 118.35(14)
O3 C7 C4 . . 117.00(13)
C5 C4 C3 . . 118.26(14)
C5 C4 C7 . . 121.27(14)
C3 C4 C7 . . 120.27(13)
C2 C3 C4 . . 119.12(14)
C2 C3 H3 . . 120.4
C4 C3 H3 . . 120.4
C3 C2 C1 . . 118.28(14)
C3 C2 C6 . . 122.02(14)
C1 C2 C6 . . 119.69(13)
N1 C5 C4 . . 123.41(14)
N1 C5 H5 . . 118.3
C4 C5 H5 . . 118.3
O1 C6 O2 . . 122.85(14)
O1 C6 C2 . . 118.69(14)
O2 C6 C2 . . 118.45(14)
O1 C6 Sr1 . . 64.98(8)
O2 C6 Sr1 . . 61.29(8)
C2 C6 Sr1 . . 159.61(11)
N1 C1 C2 . . 123.75(14)
N1 C1 H1 . . 118.1
C2 C1 H1 . . 118.1

loop_
_geom_bond_atom_site_label_1
_geom_bond_atom_site_label_2
_geom_bond_site_symmetry_2
_geom_bond_distance
Sr1 O6 . 2.5287(13)
Sr1 O3 2_665 2.5377(12)
Sr1 O1 2_666 2.5715(12)
Sr1 O4 1_566 2.5881(12)
Sr1 O5 . 2.6050(13)
Sr1 O2 . 2.6423(12)
Sr1 O1 . 2.7232(12)
Sr1 N1 1_565 2.8064(14)
Sr1 C6 . 3.0051(15)
Sr1 H6B . 2.9429
O1 C6 . 1.2520(19)
O1 Sr1 2_666 2.5715(12)
O3 C7 . 1.2590(19)
O3 Sr1 2_665 2.5377(12)
O2 C6 . 1.258(2)
O4 C7 . 1.2554(19)
O4 Sr1 1_544 2.5881(12)
O5 H5A . 0.8542
O5 H5B . 0.8477
O6 H6A . 0.8468
O6 H6B . 0.8563
N1 C1 . 1.339(2)
N1 C5 . 1.345(2)
N1 Sr1 1_545 2.8065(14)
C7 C4 . 1.508(2)
C4 C5 . 1.390(2)
C4 C3 . 1.391(2)
C3 C2 . 1.387(2)
C3 H3 . 0.9300
C2 C1 . 1.388(2)
C2 C6 . 1.502(2)
C5 H5 . 0.9300
C1 H1 . 0.9300

loop_
_geom_hbond_atom_site_label_D
_geom_hbond_atom_site_label_H
_geom_hbond_atom_site_label_A
_geom_hbond_site_symmetry_A
_geom_hbond_distance_DH
_geom_hbond_distance_HA
_geom_hbond_distance_DA
_geom_hbond_angle_DHA
O5 H5A O4 2_755 0.85 2.01 2.8046(17) 155.2
O5 H5B O3 1_556 0.85 2.05 2.8718(18) 163.0
O6 H6A O2 2_765 0.85 1.87 2.7135(17) 171.7
O6 H6B O5 2_766 0.86 2.03 2.848(2) 160.3
C1 H1 O3 1_556 0.93 2.37 3.286(2) 168.9

loop_
_geom_torsion_atom_site_label_1
_geom_torsion_atom_site_label_2
_geom_torsion_atom_site_label_3
_geom_torsion_atom_site_label_4
_geom_torsion_site_symmetry_1
_geom_torsion_site_symmetry_4
_geom_torsion
O6 Sr1 O1 C6 . . -43.90(11)
O3 Sr1 O1 C6 2_665 . 111.03(10)
O1 Sr1 O1 C6 2_666 . -173.14(12)
O4 Sr1 O1 C6 1_566 . -153.28(9)
O5 Sr1 O1 C6 . . -96.05(10)
O2 Sr1 O1 C6 . . 11.13(9)
N1 Sr1 O1 C6 1_565 . 41.81(11)
Sr1 Sr1 O1 C6 2_666 . -173.14(12)
O6 Sr1 O1 Sr1 . 2_666 129.25(5)
O3 Sr1 O1 Sr1 2_665 2_666 -75.83(5)
O1 Sr1 O1 Sr1 2_666 2_666 0.0
O4 Sr1 O1 Sr1 1_566 2_666 19.86(10)
O5 Sr1 O1 Sr1 . 2_666 77.09(5)
O2 Sr1 O1 Sr1 . 2_666 -175.73(8)
N1 Sr1 O1 Sr1 1_565 2_666 -145.05(5)
C6 Sr1 O1 Sr1 . 2_666 173.14(12)
O6 Sr1 O2 C6 . . 121.16(11)
O3 Sr1 O2 C6 2_665 . -92.19(10)
O1 Sr1 O2 C6 2_666 . -15.52(11)
O4 Sr1 O2 C6 1_566 . 142.24(12)
O5 Sr1 O2 C6 . . 51.69(10)
O1 Sr1 O2 C6 . . -11.10(9)
N1 Sr1 O2 C6 1_565 . -163.36(11)
Sr1 Sr1 O2 C6 2_666 . -13.45(10)
Sr1 O4 C7 O3 1_544 . -33.4(3)
Sr1 O4 C7 C4 1_544 . 145.77(12)
Sr1 O3 C7 O4 2_665 . 105.41(18)
Sr1 O3 C7 C4 2_665 . -73.8(2)
O4 C7 C4 C5 . . -15.8(2)
O3 C7 C4 C5 . . 163.49(15)
O4 C7 C4 C3 . . 169.42(14)
O3 C7 C4 C3 . . -11.3(2)
C5 C4 C3 C2 . . -0.7(2)
C7 C4 C3 C2 . . 174.30(14)
C4 C3 C2 C1 . . -0.2(2)
C4 C3 C2 C6 . . -179.19(14)
C1 N1 C5 C4 . . -1.0(3)
Sr1 N1 C5 C4 1_545 . 157.24(12)
C3 C4 C5 N1 . . 1.3(2)
C7 C4 C5 N1 . . -173.61(15)
Sr1 O1 C6 O2 2_666 . 174.94(19)
Sr1 O1 C6 O2 . . -21.19(17)
Sr1 O1 C6 C2 2_666 . -6.4(4)
Sr1 O1 C6 C2 . . 157.48(13)
Sr1 O1 C6 Sr1 2_666 . -163.9(3)
Sr1 O2 C6 O1 . . 21.92(17)
Sr1 O2 C6 C2 . . -156.75(12)
C3 C2 C6 O1 . . 139.97(16)
C1 C2 C6 O1 . . -39.0(2)
C3 C2 C6 O2 . . -41.3(2)
C1 C2 C6 O2 . . 139.73(16)
C3 C2 C6 Sr1 . . -125.0(3)
C1 C2 C6 Sr1 . . 56.1(4)
O6 Sr1 C6 O1 . . 141.06(10)
O3 Sr1 C6 O1 2_665 . -69.51(10)
O1 Sr1 C6 O1 2_666 . 6.36(11)
O4 Sr1 C6 O1 1_566 . 70.52(19)
O5 Sr1 C6 O1 . . 75.34(10)
O2 Sr1 C6 O1 . . -159.75(16)
N1 Sr1 C6 O1 1_565 . -143.48(9)
Sr1 Sr1 C6 O1 2_666 . 4.41(8)
O6 Sr1 C6 O2 . . -59.19(11)
O3 Sr1 C6 O2 2_665 . 90.24(10)
O1 Sr1 C6 O2 2_666 . 166.11(10)
O4 Sr1 C6 O2 1_566 . -129.73(16)
O5 Sr1 C6 O2 . . -124.91(11)
O1 Sr1 C6 O2 . . 159.75(16)
N1 Sr1 C6 O2 1_565 . 16.27(11)
Sr1 Sr1 C6 O2 2_666 . 164.16(11)
O6 Sr1 C6 C2 . . 35.7(3)
O3 Sr1 C6 C2 2_665 . -174.9(3)
O1 Sr1 C6 C2 2_666 . -99.0(3)
O4 Sr1 C6 C2 1_566 . -34.8(4)
O5 Sr1 C6 C2 . . -30.0(3)
O2 Sr1 C6 C2 . . 94.9(3)
O1 Sr1 C6 C2 . . -105.4(3)
N1 Sr1 C6 C2 1_565 . 111.2(3)
Sr1 Sr1 C6 C2 2_666 . -100.9(3)
C5 N1 C1 C2 . . 0.0(3)
Sr1 N1 C1 C2 1_545 . -162.51(13)
C3 C2 C1 N1 . . 0.6(2)
C6 C2 C1 N1 . . 179.60(15)
